data_7700204
loop_
_publ_author_name
'Guschlbauer, Jannick'
'Vollgraff, Tobias'
'Sundermeyer, J\"org'

_publ_section_title
;
 Systematic study on anion-cation interactions via doubly ionic H-bonds in
 1,3-dimethylimidazolium salts comprising chalcogenolate anions MMIm [ER]
 (E = S, Se; R = H, tBu, SiMe<sub>3</sub>).
;
_journal_issue 29
_journal_name_full 'Dalton transactions (Cambridge, England : 2003)'
_journal_page_first 10971
_journal_page_last 10978
_journal_paper_doi 10.1039/c9dt01586h
_journal_volume 48
_journal_year 2019
_chemical_formula_moiety 'C5 H9 N2 1+, C3 H9 S Si 1-'
_chemical_formula_sum 'C8 H18 N2 S Si'
_chemical_formula_weight 202.39
_space_group_crystal_system monoclinic
_space_group_IT_number 14
_space_group_name_Hall '-P 2yn'
_space_group_name_H-M_alt 'P 1 21/n 1'
_symmetry_space_group_name_Hall '-P 2yn'
_symmetry_space_group_name_H-M 'P 1 21/n 1'
_atom_sites_solution_hydrogens geom
_atom_sites_solution_primary direct
_atom_sites_solution_secondary difmap
_audit_creation_method SHELXL-2017/1
_audit_update_record
;
2019-05-22 deposited with the CCDC.    2019-06-07 downloaded from the CCDC.
;
_cell_angle_alpha 90
_cell_angle_beta 106.35(3)
_cell_angle_gamma 90
_cell_formula_units_Z 4
_cell_length_a 8.1442(16)
_cell_length_b 12.800(3)
_cell_length_c 11.871(2)
_cell_measurement_reflns_used 8137
_cell_measurement_temperature 100(2)
_cell_measurement_theta_max 75.25
_cell_measurement_theta_min 5.20
_cell_volume 1187.5(5)
_computing_cell_refinement
; 
X-Area Recipe 1.33.0.0 (STOE, 2015)
;
_computing_data_collection
; 
X-Area Pilatus3_SV 1.31.127.0 (STOE, 2016)
;
_computing_data_reduction
; 
X-Area Integrate 1.71.0.0 (STOE, 2016)
X-Area LANA 1.68.2.0 (STOE, 2016)
;
_computing_molecular_graphics
'DIAMOND 4 (H. Putz, K. Brandenburg, Crystal Impact GbR, Kreuzherrenstr. 102, 53227 Bonn, Germany)'
_computing_publication_material
; 
'WinGX 2014.1 (L.J. Farrugia, J. Appl. Cryst. 2012, 45, 849-854)'
'enCIFer (F. H. Allen, O. Johnson, G. P. Shields, B. R. Smith, M. Towler, J. Appl. Cryst. 2004, 37, 335-338.)'
;
_computing_structure_refinement 'SHELXL-2017/1 (Sheldrick, 2017)'
_computing_structure_solution 'SHELXT (Sheldrick, G. M. (2015). Acta Cryst. A71, 3-8.)'
_diffrn_ambient_temperature 100(2)
_diffrn_detector_area_resol_mean 5.81
_diffrn_measured_fraction_theta_full 0.993
_diffrn_measured_fraction_theta_max 0.993
_diffrn_measurement_device_type 'STOE STADIVARI'
_diffrn_measurement_method 'rotation method, \w scans'
_diffrn_radiation_type CuK\a
_diffrn_radiation_wavelength 1.54186
_diffrn_reflns_av_R_equivalents 0.0268
_diffrn_reflns_av_unetI/netI 0.0207
_diffrn_reflns_Laue_measured_fraction_full 0.993
_diffrn_reflns_Laue_measured_fraction_max 0.993
_diffrn_reflns_limit_h_max 9
_diffrn_reflns_limit_h_min -9
_diffrn_reflns_limit_k_max 15
_diffrn_reflns_limit_k_min -15
_diffrn_reflns_limit_l_max 14
_diffrn_reflns_limit_l_min -10
_diffrn_reflns_number 5903
_diffrn_reflns_point_group_measured_fraction_full 0.993
_diffrn_reflns_point_group_measured_fraction_max 0.993
_diffrn_reflns_theta_full 66.492
_diffrn_reflns_theta_max 66.492
_diffrn_reflns_theta_min 5.198
_diffrn_source 'GeniX 3D HF Cu'
_exptl_absorpt_coefficient_mu 3.037
_exptl_absorpt_correction_T_max 1.0000
_exptl_absorpt_correction_T_min 0.4641
_exptl_absorpt_correction_type multi-scan
_exptl_absorpt_process_details
; 
STOE LANA, absorption correction by scaling of reflection intensities.
;
_exptl_crystal_colour colourless
_exptl_crystal_density_diffrn 1.132
_exptl_crystal_density_method 'not measured'
_exptl_crystal_description block
_exptl_crystal_F_000 440
_exptl_crystal_size_max 0.430
_exptl_crystal_size_mid 0.278
_exptl_crystal_size_min 0.157
_refine_diff_density_max 0.629
_refine_diff_density_min -0.443
_refine_diff_density_rms 0.073
_refine_ls_extinction_method none
_refine_ls_goodness_of_fit_ref 1.046
_refine_ls_hydrogen_treatment constr
_refine_ls_matrix_type full
_refine_ls_number_parameters 114
_refine_ls_number_reflns 2078
_refine_ls_number_restraints 0
_refine_ls_restrained_S_all 1.046
_refine_ls_R_factor_all 0.0409
_refine_ls_R_factor_gt 0.0382
_refine_ls_shift/su_max 0.001
_refine_ls_shift/su_mean 0.000
_refine_ls_structure_factor_coef Fsqd
_refine_ls_weighting_details 'w=1/[\s^2^(Fo^2^)+(0.0808P)^2^+0.3065P] where P=(Fo^2^+2Fc^2^)/3'
_refine_ls_weighting_scheme calc
_refine_ls_wR_factor_gt 0.1091
_refine_ls_wR_factor_ref 0.1124
_reflns_Friedel_coverage 0.000
_reflns_number_gt 1910
_reflns_number_total 2078
_reflns_threshold_expression 'I > 2\s(I)'
_cod_data_source_file c9dt01586h2.cif
_cod_data_source_block 3
_cod_depositor_comments 'Adding full bibliography for 7700203--7700204.cif.'
_cod_original_cell_volume 1187.4(4)
_cod_database_code 7700204
_shelx_shelxl_version_number 2017/1
_shelx_space_group_comment
; 
The symmetry employed for this shelxl refinement is uniquely defined 
by the following loop, which should always be used as a source of 
symmetry information in preference to the above space-group names. 
They are only intended as comments. 
;

loop_
_space_group_symop_operation_xyz
'x, y, z'
'-x+1/2, y+1/2, -z+1/2'
'-x, -y, -z'
'x-1/2, -y-1/2, z-1/2'

loop_
_atom_site_label
_atom_site_type_symbol
_atom_site_fract_x
_atom_site_fract_y
_atom_site_fract_z
_atom_site_U_iso_or_equiv
_atom_site_adp_type
_atom_site_occupancy
_atom_site_site_symmetry_order
_atom_site_calc_flag
_atom_site_refinement_flags_posn
_atom_site_refinement_flags_adp
S1 S 1.11141(5) 0.50394(2) 0.24109(3) 0.01595(18) Uani 1 1 d . .
Si1 Si 0.86073(6) 0.49594(3) 0.24957(4) 0.01482(19) Uani 1 1 d . .
N1 N 0.65398(16) 0.25634(10) 0.55927(10) 0.0150(3) Uani 1 1 d . .
N3 N 0.39001(15) 0.25304(10) 0.45529(10) 0.0157(3) Uani 1 1 d . .
C6 C 0.61425(19) 0.35513(11) 0.51339(12) 0.0178(3) Uani 1 1 d . .
H6 H 0.687403 0.412390 0.525001 0.021 Uiso 1 1 calc R U
C2 C 0.51622(18) 0.19553(12) 0.52220(13) 0.0167(3) Uani 1 1 d . .
H1 H 0.509592 0.125184 0.540036 0.020 Uiso 1 1 calc R U
C5 C 0.44875(19) 0.35296(11) 0.44831(12) 0.0183(3) Uani 1 1 d . .
H5 H 0.386440 0.408457 0.406714 0.022 Uiso 1 1 calc R U
C7 C 0.82140(19) 0.22250(12) 0.63287(13) 0.0193(3) Uani 1 1 d . .
H7 H 0.808474 0.159629 0.673639 0.029 Uiso 1 1 calc R U
H8 H 0.869778 0.276205 0.688817 0.029 Uiso 1 1 calc R U
H9 H 0.895816 0.209459 0.584452 0.029 Uiso 1 1 calc R U
C8 C 0.8175(2) 0.57503(12) 0.37195(13) 0.0219(4) Uani 1 1 d . .
H10 H 0.698395 0.570044 0.368109 0.033 Uiso 1 1 calc R U
H11 H 0.846606 0.646795 0.364001 0.033 Uiso 1 1 calc R U
H12 H 0.885337 0.548566 0.446125 0.033 Uiso 1 1 calc R U
C4 C 0.21516(19) 0.21646(13) 0.40045(14) 0.0222(4) Uani 1 1 d . .
H2 H 0.218748 0.153807 0.356748 0.033 Uiso 1 1 calc R U
H3 H 0.152638 0.269366 0.348493 0.033 Uiso 1 1 calc R U
H4 H 0.159606 0.202243 0.460205 0.033 Uiso 1 1 calc R U
C9 C 0.7935(2) 0.35788(12) 0.26850(15) 0.0261(4) Uani 1 1 d . .
H13 H 0.813131 0.314782 0.207371 0.039 Uiso 1 1 calc R U
H14 H 0.674063 0.356680 0.264288 0.039 Uiso 1 1 calc R U
H15 H 0.859022 0.331748 0.343483 0.039 Uiso 1 1 calc R U
C10 C 0.7058(2) 0.54851(14) 0.11275(14) 0.0282(4) Uani 1 1 d . .
H16 H 0.721650 0.622552 0.108257 0.042 Uiso 1 1 calc R U
H17 H 0.590854 0.534510 0.114840 0.042 Uiso 1 1 calc R U
H18 H 0.725596 0.515336 0.045233 0.042 Uiso 1 1 calc R U

loop_
_atom_site_aniso_label
_atom_site_aniso_U_11
_atom_site_aniso_U_22
_atom_site_aniso_U_33
_atom_site_aniso_U_23
_atom_site_aniso_U_13
_atom_site_aniso_U_12
S1 0.0135(3) 0.0164(3) 0.0172(3) -0.00147(11) 0.00318(19) -0.00064(12)
Si1 0.0131(3) 0.0164(3) 0.0137(3) -0.00072(13) 0.0016(2) 0.00039(13)
N1 0.0151(6) 0.0168(6) 0.0131(6) -0.0003(5) 0.0041(5) -0.0003(5)
N3 0.0138(6) 0.0188(6) 0.0147(6) -0.0008(5) 0.0046(5) 0.0016(5)
C6 0.0208(8) 0.0158(7) 0.0168(7) 0.0004(5) 0.0051(6) -0.0030(6)
C2 0.0152(8) 0.0172(8) 0.0175(7) 0.0007(6) 0.0042(6) -0.0013(5)
C5 0.0224(8) 0.0167(7) 0.0150(7) 0.0010(5) 0.0043(6) 0.0026(6)
C7 0.0152(8) 0.0228(8) 0.0179(7) -0.0009(6) 0.0014(6) 0.0005(6)
C8 0.0243(8) 0.0211(8) 0.0220(8) 0.0006(6) 0.0094(6) 0.0032(6)
C4 0.0127(8) 0.0293(8) 0.0237(8) -0.0028(6) 0.0036(6) 0.0000(6)
C9 0.0217(9) 0.0229(8) 0.0359(9) -0.0051(7) 0.0115(7) -0.0051(6)
C10 0.0201(9) 0.0398(10) 0.0206(8) 0.0019(7) -0.0009(6) 0.0047(7)

loop_
_atom_type_symbol
_atom_type_description
_atom_type_scat_dispersion_real
_atom_type_scat_dispersion_imag
_atom_type_scat_source
C C 0.0181 0.0091 'International Tables Vol C Tables 4.2.6.8 and 6.1.1.4'
H H 0.0000 0.0000 'International Tables Vol C Tables 4.2.6.8 and 6.1.1.4'
N N 0.0311 0.0180 'International Tables Vol C Tables 4.2.6.8 and 6.1.1.4'
Si Si 0.2541 0.3302 'International Tables Vol C Tables 4.2.6.8 and 6.1.1.4'
S S 0.3331 0.5567 'International Tables Vol C Tables 4.2.6.8 and 6.1.1.4'

loop_
_geom_angle_atom_site_label_1
_geom_angle_atom_site_label_2
_geom_angle_atom_site_label_3
_geom_angle
C10 Si1 C9 106.99(8)
C10 Si1 C8 104.38(8)
C9 Si1 C8 106.78(7)
C10 Si1 S1 111.79(6)
C9 Si1 S1 112.05(5)
C8 Si1 S1 114.28(6)
C2 N1 C6 108.82(13)
C2 N1 C7 125.46(13)
C6 N1 C7 125.67(12)
C2 N3 C5 109.08(13)
C2 N3 C4 125.39(13)
C5 N3 C4 125.51(13)
C5 C6 N1 106.99(13)
C5 C6 H6 126.5
N1 C6 H6 126.5
N3 C2 N1 108.11(14)
N3 C2 H1 125.9
N1 C2 H1 125.9
C6 C5 N3 106.99(13)
C6 C5 H5 126.5
N3 C5 H5 126.5
N1 C7 H7 109.5
N1 C7 H8 109.5
H7 C7 H8 109.5
N1 C7 H9 109.5
H7 C7 H9 109.5
H8 C7 H9 109.5
Si1 C8 H10 109.5
Si1 C8 H11 109.5
H10 C8 H11 109.5
Si1 C8 H12 109.5
H10 C8 H12 109.5
H11 C8 H12 109.5
N3 C4 H2 109.5
N3 C4 H3 109.5
H2 C4 H3 109.5
N3 C4 H4 109.5
H2 C4 H4 109.5
H3 C4 H4 109.5
Si1 C9 H13 109.5
Si1 C9 H14 109.5
H13 C9 H14 109.5
Si1 C9 H15 109.5
H13 C9 H15 109.5
H14 C9 H15 109.5
Si1 C10 H16 109.5
Si1 C10 H17 109.5
H16 C10 H17 109.5
Si1 C10 H18 109.5
H16 C10 H18 109.5
H17 C10 H18 109.5

loop_
_geom_bond_atom_site_label_1
_geom_bond_atom_site_label_2
_geom_bond_distance
S1 Si1 2.0747(7)
Si1 C10 1.8788(17)
Si1 C9 1.8821(16)
Si1 C8 1.8836(15)
N1 C2 1.334(2)
N1 C6 1.379(2)
N1 C7 1.4627(19)
N3 C2 1.330(2)
N3 C5 1.376(2)
N3 C4 1.4659(19)
C6 C5 1.352(2)
C6 H6 0.9300
C2 H1 0.9300
C5 H5 0.9300
C7 H7 0.9600
C7 H8 0.9600
C7 H9 0.9600
C8 H10 0.9600
C8 H11 0.9600
C8 H12 0.9600
C4 H2 0.9600
C4 H3 0.9600
C4 H4 0.9600
C9 H13 0.9600
C9 H14 0.9600
C9 H15 0.9600
C10 H16 0.9600
C10 H17 0.9600
C10 H18 0.9600

loop_
_geom_torsion_atom_site_label_1
_geom_torsion_atom_site_label_2
_geom_torsion_atom_site_label_3
_geom_torsion_atom_site_label_4
_geom_torsion
C2 N1 C6 C5 0.43(15)
C7 N1 C6 C5 178.30(12)
C5 N3 C2 N1 0.61(15)
C4 N3 C2 N1 -177.89(12)
C6 N1 C2 N3 -0.65(15)
C7 N1 C2 N3 -178.52(12)
N1 C6 C5 N3 -0.06(15)
C2 N3 C5 C6 -0.34(15)
C4 N3 C5 C6 178.16(12)
